data_7220850
loop_
_publ_author_name
'Garg, K.'
'Ganapathi, E.'
'Rajakannu, P.'
'Ravikanth, M.'

_publ_section_title
;
 Stereochemical modulation of emission behaviour in E/Z isomers of
 diphenyldipyrroethene from aggregation induced emission to
 crystallization induced emission.
;
_journal_issue 29
_journal_name_full 'Physical chemistry chemical physics : PCCP'
_journal_page_first 19465
_journal_page_last 19473
_journal_paper_doi 10.1039/c5cp02400e
_journal_volume 17
_journal_year 2015
_chemical_formula_moiety 'C22 H18 N2'
_chemical_formula_sum 'C22 H18 N2'
_chemical_formula_weight 310.38
_chemical_name_systematic
;
 ?
;
_space_group_IT_number 2
_symmetry_cell_setting triclinic
_symmetry_space_group_name_Hall '-P 1'
_symmetry_space_group_name_H-M 'P -1'
_atom_sites_solution_hydrogens geom
_atom_sites_solution_primary direct
_atom_sites_solution_secondary difmap
_audit_creation_method SHELXL-97
_audit_update_record
;
2015-02-24 deposited with the CCDC.
2015-06-23 downloaded from the CCDC.
;
_cell_angle_alpha 75.506(9)
_cell_angle_beta 87.977(11)
_cell_angle_gamma 79.212(9)
_cell_formula_units_Z 2
_cell_length_a 8.440(2)
_cell_length_b 9.676(2)
_cell_length_c 10.316(3)
_cell_measurement_reflns_used 1601
_cell_measurement_temperature 150(2)
_cell_measurement_theta_max 30.9
_cell_measurement_theta_min 3.8
_cell_volume 801.2(3)
_computing_cell_refinement 'CrystalClear-SM Expert 2.0 r4'
_computing_data_collection 'CrystalClear-SM Expert 2.0 r4 (Rigaku, 2009)'
_computing_data_reduction 'CrystalClear-SM Expert 2.0 r4'
_computing_molecular_graphics 'CrystalStructure 4.0 (Rigaku, 2010)'
_computing_publication_material 'CrystalStructure 4.0'
_computing_structure_refinement 'SHELXL97 (Sheldrick, 2008)'
_computing_structure_solution 'SHELXS86 (Sheldrick, 1985)'
_diffrn_ambient_temperature 150(2)
_diffrn_detector_area_resol_mean 28.5714
_diffrn_measured_fraction_theta_full 0.973
_diffrn_measured_fraction_theta_max 0.973
_diffrn_measurement_device_type 'Rigaku Saturn724+'
_diffrn_measurement_method \w
_diffrn_radiation_monochromator graphite
_diffrn_radiation_source 'fine-focus sealed tube'
_diffrn_radiation_type MoK\a
_diffrn_radiation_wavelength 0.71075
_diffrn_reflns_av_R_equivalents 0.0265
_diffrn_reflns_av_sigmaI/netI 0.0262
_diffrn_reflns_limit_h_max 10
_diffrn_reflns_limit_h_min -9
_diffrn_reflns_limit_k_max 11
_diffrn_reflns_limit_k_min -9
_diffrn_reflns_limit_l_max 12
_diffrn_reflns_limit_l_min -12
_diffrn_reflns_number 5833
_diffrn_reflns_theta_full 24.99
_diffrn_reflns_theta_max 24.99
_diffrn_reflns_theta_min 3.90
_exptl_absorpt_coefficient_mu 0.076
_exptl_absorpt_correction_T_max 0.9850
_exptl_absorpt_correction_T_min 0.9850
_exptl_absorpt_correction_type multi-scan
_exptl_absorpt_process_details 'NUMABS (Rigaku, 1999)'
_exptl_crystal_colour Yellow
_exptl_crystal_density_diffrn 1.287
_exptl_crystal_density_method 'not measured'
_exptl_crystal_description Needle
_exptl_crystal_F_000 328
_exptl_crystal_size_max 0.38
_exptl_crystal_size_mid 0.06
_exptl_crystal_size_min 0.03
_refine_diff_density_max 1.002
_refine_diff_density_min -0.484
_refine_diff_density_rms 0.075
_refine_ls_extinction_method none
_refine_ls_goodness_of_fit_ref 1.143
_refine_ls_hydrogen_treatment mixed
_refine_ls_matrix_type full
_refine_ls_number_parameters 225
_refine_ls_number_reflns 2743
_refine_ls_number_restraints 0
_refine_ls_restrained_S_all 1.143
_refine_ls_R_factor_all 0.0890
_refine_ls_R_factor_gt 0.0876
_refine_ls_shift/su_max 0.000
_refine_ls_shift/su_mean 0.000
_refine_ls_structure_factor_coef Fsqd
_refine_ls_weighting_details 'calc w=1/[\s^2^(Fo^2^)+(0.0678P)^2^+2.6699P] where P=(Fo^2^+2Fc^2^)/3'
_refine_ls_weighting_scheme calc
_refine_ls_wR_factor_gt 0.2310
_refine_ls_wR_factor_ref 0.2317
_reflns_number_gt 2673
_reflns_number_total 2743
_reflns_threshold_expression >2sigma(I)
_cod_data_source_file c5cp02400e3.cif
_cod_data_source_block MR-KG-N2
_cod_depositor_comments
;
The following automatic conversions were performed:

'_symmetry_cell_setting' value 'Triclinic' changed to 'triclinic'
according to
/usr/data/users/saulius/crontab/automatic-downloads/rss-feeds/RSC/lib/dictionaries/cif_core.dic
dictionary named 'cif_core.dic' version 2.4.2 from 2011-04-26.

'_exptl_absorpt_correction_type' value 'Multi-scan' changed to
'multi-scan' according to
/usr/data/users/saulius/crontab/automatic-downloads/rss-feeds/RSC/lib/dictionaries/cif_core.dic
dictionary named 'cif_core.dic' version 2.4.2 from 2011-04-26.

Automatic conversion script
Id: cif_fix_values 3271 2015-04-21 07:52:19Z andrius 

 Adding full bibliography for 7220849--7220850.cif.
;
_cod_original_sg_symbol_H-M P-1
_cod_database_code 7220850

loop_
_symmetry_equiv_pos_as_xyz
'x, y, z'
'-x, -y, -z'

loop_
_atom_site_label
_atom_site_type_symbol
_atom_site_fract_x
_atom_site_fract_y
_atom_site_fract_z
_atom_site_U_iso_or_equiv
_atom_site_adp_type
_atom_site_occupancy
_atom_site_symmetry_multiplicity
_atom_site_calc_flag
_atom_site_refinement_flags
C1 C 0.0644(4) -0.0502(4) 0.2236(3) 0.0219(8) Uani 1 1 d .
C2 C -0.0780(4) -0.0061(4) 0.2802(3) 0.0223(8) Uani 1 1 d .
C3 C 0.1783(4) 0.0513(4) 0.1700(4) 0.0222(8) Uani 1 1 d .
C4 C 0.2347(4) 0.0644(4) 0.0387(4) 0.0262(8) Uani 1 1 d .
H4 H 0.1966 0.0116 -0.0161 0.031 Uiso 1 1 calc R
C5 C 0.3444(5) 0.1527(4) -0.0121(4) 0.0298(9) Uani 1 1 d .
H5 H 0.3797 0.1615 -0.1018 0.036 Uiso 1 1 calc R
C6 C 0.4033(5) 0.2285(4) 0.0665(4) 0.0294(9) Uani 1 1 d .
H6 H 0.4799 0.2885 0.0319 0.035 Uiso 1 1 calc R
C7 C 0.3493(5) 0.2159(4) 0.1966(4) 0.0287(9) Uani 1 1 d .
H7 H 0.3897 0.2676 0.2513 0.034 Uiso 1 1 calc R
C8 C 0.2369(4) 0.1290(4) 0.2483(4) 0.0241(8) Uani 1 1 d .
H8 H 0.2001 0.1225 0.3373 0.029 Uiso 1 1 calc R
C9 C -0.1402(4) 0.1513(4) 0.2746(4) 0.0230(8) Uani 1 1 d .
C10 C -0.1621(5) 0.2574(4) 0.1548(4) 0.0269(8) Uani 1 1 d .
H10 H -0.1341 0.2319 0.0727 0.032 Uiso 1 1 calc R
C11 C -0.2246(5) 0.4003(4) 0.1544(4) 0.0333(9) Uani 1 1 d .
H11 H -0.2395 0.4720 0.0718 0.040 Uiso 1 1 calc R
C12 C -0.2656(5) 0.4402(5) 0.2724(4) 0.0350(10) Uani 1 1 d .
H12 H -0.3086 0.5386 0.2711 0.042 Uiso 1 1 calc R
C13 C -0.2439(5) 0.3373(5) 0.3909(5) 0.0382(10) Uani 1 1 d .
H13 H -0.2699 0.3642 0.4726 0.046 Uiso 1 1 calc R
C14 C -0.1841(5) 0.1940(4) 0.3924(4) 0.0303(9) Uani 1 1 d .
H14 H -0.1727 0.1229 0.4755 0.036 Uiso 1 1 calc R
C15 C 0.1265(4) -0.1992(4) 0.2124(4) 0.0229(8) Uani 1 1 d .
C16 C 0.2858(4) -0.2678(4) 0.2136(4) 0.0258(8) Uani 1 1 d .
H16 H 0.3773 -0.2260 0.2207 0.031 Uiso 1 1 calc R
C17 C 0.2889(5) -0.4093(4) 0.2027(4) 0.0292(9) Uani 1 1 d .
H17 H 0.3827 -0.4810 0.2024 0.035 Uiso 1 1 calc R
C18 C 0.1340(5) -0.4262(4) 0.1924(4) 0.0320(9) Uani 1 1 d .
H18 H 0.0998 -0.5114 0.1830 0.038 Uiso 1 1 calc R
C19 C -0.1840(4) -0.1044(4) 0.3510(4) 0.0235(8) Uani 1 1 d .
C20 C -0.3498(4) -0.0588(4) 0.3457(4) 0.0239(8) Uani 1 1 d .
H20 H -0.4030 0.0337 0.2959 0.029 Uiso 1 1 calc R
C21 C -0.4266(6) -0.1616(6) 0.4194(5) 0.0445(11) Uani 1 1 d .
H21 H -0.5399 -0.1529 0.4313 0.053 Uiso 1 1 calc R
C22 C -0.3159(8) -0.2773(6) 0.4725(5) 0.0558(16) Uani 1 1 d .
H22 H -0.3372 -0.3667 0.5267 0.067 Uiso 1 1 calc R
N1 N 0.0360(4) -0.2979(4) 0.1981(4) 0.0302(8) Uani 1 1 d .
N2 N -0.1496(7) -0.2435(5) 0.4326(4) 0.0572(12) Uani 1 1 d .
H1W H -0.066(7) -0.283(6) 0.196(5) 0.056(16) Uiso 1 1 d .
H2W H -0.019(9) -0.305(8) 0.468(8) 0.10(2) Uiso 1 1 d .

loop_
_atom_site_aniso_label
_atom_site_aniso_U_11
_atom_site_aniso_U_22
_atom_site_aniso_U_33
_atom_site_aniso_U_23
_atom_site_aniso_U_13
_atom_site_aniso_U_12
C1 0.0241(18) 0.0206(17) 0.0213(17) -0.0064(14) -0.0016(14) -0.0033(14)
C2 0.0221(18) 0.0229(18) 0.0203(17) -0.0033(14) -0.0022(14) -0.0027(14)
C3 0.0192(17) 0.0179(17) 0.0287(19) -0.0065(14) 0.0018(14) -0.0006(14)
C4 0.0262(19) 0.0246(19) 0.0289(19) -0.0091(15) -0.0003(15) -0.0037(15)
C5 0.030(2) 0.028(2) 0.029(2) -0.0040(16) 0.0029(16) -0.0048(16)
C6 0.026(2) 0.0223(18) 0.038(2) -0.0028(16) 0.0031(16) -0.0059(15)
C7 0.029(2) 0.0202(18) 0.038(2) -0.0087(16) -0.0043(16) -0.0047(15)
C8 0.0258(19) 0.0206(17) 0.0260(19) -0.0078(14) 0.0022(15) -0.0022(14)
C9 0.0183(17) 0.0235(18) 0.0274(19) -0.0081(15) 0.0028(14) -0.0027(14)
C10 0.029(2) 0.0251(19) 0.0260(19) -0.0060(15) -0.0010(15) -0.0038(15)
C11 0.034(2) 0.026(2) 0.039(2) -0.0056(17) -0.0051(17) -0.0044(17)
C12 0.031(2) 0.031(2) 0.045(2) -0.0151(19) 0.0002(18) -0.0029(17)
C13 0.036(2) 0.036(2) 0.047(3) -0.021(2) 0.0107(19) -0.0068(18)
C14 0.032(2) 0.029(2) 0.031(2) -0.0103(16) 0.0073(16) -0.0074(16)
C15 0.0241(18) 0.0208(17) 0.0244(18) -0.0059(14) -0.0007(14) -0.0051(14)
C16 0.0218(18) 0.0224(18) 0.032(2) -0.0047(15) -0.0007(15) -0.0034(14)
C17 0.025(2) 0.0222(18) 0.037(2) -0.0051(16) 0.0028(16) 0.0000(15)
C18 0.033(2) 0.0201(18) 0.045(2) -0.0120(17) 0.0060(18) -0.0060(16)
C19 0.0281(19) 0.0220(18) 0.0218(18) -0.0071(14) 0.0030(14) -0.0067(15)
C20 0.0138(17) 0.032(2) 0.0285(19) -0.0111(15) 0.0043(14) -0.0062(14)
C21 0.040(3) 0.058(3) 0.046(3) -0.025(2) 0.013(2) -0.023(2)
C22 0.101(4) 0.051(3) 0.036(2) -0.024(2) 0.030(3) -0.052(3)
N1 0.0225(18) 0.0275(17) 0.044(2) -0.0146(15) 0.0013(14) -0.0061(14)
N2 0.094(4) 0.039(2) 0.036(2) -0.0093(18) 0.006(2) -0.007(2)

loop_
_atom_type_symbol
_atom_type_description
_atom_type_scat_dispersion_real
_atom_type_scat_dispersion_imag
_atom_type_scat_source
C C 0.0033 0.0016 'International Tables Vol C Tables 4.2.6.8 and 6.1.1.4'
H H 0.0000 0.0000 'International Tables Vol C Tables 4.2.6.8 and 6.1.1.4'
N N 0.0061 0.0033 'International Tables Vol C Tables 4.2.6.8 and 6.1.1.4'

loop_
_geom_angle_atom_site_label_1
_geom_angle_atom_site_label_2
_geom_angle_atom_site_label_3
_geom_angle
C2 C1 C15 125.2(3)
C2 C1 C3 121.9(3)
C15 C1 C3 112.8(3)
C1 C2 C19 124.3(3)
C1 C2 C9 121.6(3)
C19 C2 C9 114.1(3)
C8 C3 C4 118.2(3)
C8 C3 C1 122.1(3)
C4 C3 C1 119.6(3)
C5 C4 C3 121.1(4)
C5 C4 H4 119.5
C3 C4 H4 119.5
C4 C5 C6 120.4(4)
C4 C5 H5 119.8
C6 C5 H5 119.8
C5 C6 C7 119.1(4)
C5 C6 H6 120.4
C7 C6 H6 120.4
C6 C7 C8 121.0(4)
C6 C7 H7 119.5
C8 C7 H7 119.5
C7 C8 C3 120.2(3)
C7 C8 H8 119.9
C3 C8 H8 119.9
C10 C9 C14 117.8(3)
C10 C9 C2 122.4(3)
C14 C9 C2 119.8(3)
C11 C10 C9 120.2(4)
C11 C10 H10 119.9
C9 C10 H10 119.9
C12 C11 C10 121.0(4)
C12 C11 H11 119.5
C10 C11 H11 119.5
C13 C12 C11 119.4(4)
C13 C12 H12 120.3
C11 C12 H12 120.3
C12 C13 C14 120.2(4)
C12 C13 H13 119.9
C14 C13 H13 119.9
C13 C14 C9 121.4(4)
C13 C14 H14 119.3
C9 C14 H14 119.3
N1 C15 C16 106.1(3)
N1 C15 C1 126.2(3)
C16 C15 C1 127.7(3)
C15 C16 C17 108.3(3)
C15 C16 H16 125.9
C17 C16 H16 125.9
C18 C17 C16 107.8(3)
C18 C17 H17 126.1
C16 C17 H17 126.1
C17 C18 N1 107.5(3)
C17 C18 H18 126.3
N1 C18 H18 126.3
N2 C19 C20 108.3(4)
N2 C19 C2 131.4(4)
C20 C19 C2 120.2(3)
C21 C20 C19 111.8(4)
C21 C20 H20 124.1
C19 C20 H20 124.1
C22 C21 C20 107.8(4)
C22 C21 H21 126.1
C20 C21 H21 126.1
C21 C22 N2 109.0(4)
C21 C22 H22 125.5
N2 C22 H22 125.5
C15 N1 C18 110.3(3)
C15 N1 H1W 125(4)
C18 N1 H1W 125(4)
C19 N2 C22 102.9(4)
C19 N2 H2W 124(4)
C22 N2 H2W 133(4)

loop_
_geom_bond_atom_site_label_1
_geom_bond_atom_site_label_2
_geom_bond_distance
C1 C2 1.361(5)
C1 C15 1.470(5)
C1 C3 1.496(5)
C2 C19 1.471(5)
C2 C9 1.502(5)
C3 C8 1.390(5)
C3 C4 1.403(5)
C4 C5 1.379(5)
C4 H4 0.9500
C5 C6 1.380(6)
C5 H5 0.9500
C6 C7 1.386(6)
C6 H6 0.9500
C7 C8 1.389(5)
C7 H7 0.9500
C8 H8 0.9500
C9 C10 1.388(5)
C9 C14 1.396(5)
C10 C11 1.383(5)
C10 H10 0.9500
C11 C12 1.381(6)
C11 H11 0.9500
C12 C13 1.363(6)
C12 H12 0.9500
C13 C14 1.380(6)
C13 H13 0.9500
C14 H14 0.9500
C15 N1 1.367(5)
C15 C16 1.383(5)
C16 C17 1.397(5)
C16 H16 0.9500
C17 C18 1.359(6)
C17 H17 0.9500
C18 N1 1.370(5)
C18 H18 0.9500
C19 N2 1.381(5)
C19 C20 1.385(5)
C20 C21 1.348(6)
C20 H20 0.9500
C21 C22 1.328(8)
C21 H21 0.9500
C22 N2 1.520(7)
C22 H22 0.9500
N1 H1W 0.85(6)
N2 H2W 1.17(8)

loop_
_geom_torsion_atom_site_label_1
_geom_torsion_atom_site_label_2
_geom_torsion_atom_site_label_3
_geom_torsion_atom_site_label_4
_geom_torsion
C15 C1 C2 C19 6.4(6)
C3 C1 C2 C19 -171.1(3)
C15 C1 C2 C9 -173.5(3)
C3 C1 C2 C9 8.9(5)
C2 C1 C3 C8 55.5(5)
C15 C1 C3 C8 -122.4(4)
C2 C1 C3 C4 -127.6(4)
C15 C1 C3 C4 54.5(4)
C8 C3 C4 C5 -0.5(5)
C1 C3 C4 C5 -177.5(3)
C3 C4 C5 C6 1.1(6)
C4 C5 C6 C7 -0.8(6)
C5 C6 C7 C8 -0.2(6)
C6 C7 C8 C3 0.8(5)
C4 C3 C8 C7 -0.5(5)
C1 C3 C8 C7 176.5(3)
C1 C2 C9 C10 55.5(5)
C19 C2 C9 C10 -124.5(4)
C1 C2 C9 C14 -127.1(4)
C19 C2 C9 C14 53.0(5)
C14 C9 C10 C11 0.4(5)
C2 C9 C10 C11 177.9(3)
C9 C10 C11 C12 0.3(6)
C10 C11 C12 C13 0.1(6)
C11 C12 C13 C14 -1.2(6)
C12 C13 C14 C9 1.9(6)
C10 C9 C14 C13 -1.5(6)
C2 C9 C14 C13 -179.1(4)
C2 C1 C15 N1 31.4(6)
C3 C1 C15 N1 -150.8(4)
C2 C1 C15 C16 -148.8(4)
C3 C1 C15 C16 28.9(5)
N1 C15 C16 C17 -1.2(4)
C1 C15 C16 C17 179.0(4)
C15 C16 C17 C18 1.1(5)
C16 C17 C18 N1 -0.5(5)
C1 C2 C19 N2 36.0(6)
C9 C2 C19 N2 -144.1(4)
C1 C2 C19 C20 -146.7(4)
C9 C2 C19 C20 33.2(5)
N2 C19 C20 C21 -0.3(5)
C2 C19 C20 C21 -178.2(3)
C19 C20 C21 C22 -1.3(5)
C20 C21 C22 N2 2.2(5)
C16 C15 N1 C18 0.9(4)
C1 C15 N1 C18 -179.3(3)
C17 C18 N1 C15 -0.2(5)
C20 C19 N2 C22 1.5(4)
C2 C19 N2 C22 179.1(4)
C21 C22 N2 C19 -2.3(5)
